data_7001858
loop_
_publ_author_name
'Santillan, Guillermo A.'
'Carrano, Carl J.'

_publ_section_title
;
 Self assembly of silver(i) coordination polymers formed through
 hydrogen bonding with a new ditopic heteroscorpionate ligand
;
_journal_issue 33
_journal_name_full 'Dalton Transactions'
_journal_page_first 6599
_journal_page_last 6605
_journal_paper_doi 10.1039/b906047b
_journal_year 2009
_chemical_formula_sum 'C40 H52 Ag B F4 N8 O5'
_chemical_formula_weight 919.58
_chemical_name_systematic
;
?
;
_space_group_IT_number 14
_symmetry_cell_setting monoclinic
_symmetry_space_group_name_Hall '-P 2ybc'
_symmetry_space_group_name_H-M 'P 1 21/c 1'
_atom_sites_solution_hydrogens geom
_atom_sites_solution_primary direct
_atom_sites_solution_secondary difmap
_audit_creation_method SHELXL-97
_cell_angle_alpha 90.00
_cell_angle_beta 97.518(4)
_cell_angle_gamma 90.00
_cell_formula_units_Z 4
_cell_length_a 9.3894(7)
_cell_length_b 24.7239(18)
_cell_length_c 18.8870(13)
_cell_measurement_reflns_used 9958
_cell_measurement_temperature 240(2)
_cell_measurement_theta_max 25.60
_cell_measurement_theta_min 2.33
_cell_volume 4346.8(5)
_computing_cell_refinement 'Bruker SMART'
_computing_data_collection 'Bruker SMART'
_computing_data_reduction 'Bruker SAINT'
_computing_molecular_graphics 'Bruker SHELXTL'
_computing_publication_material 'Bruker SHELXTL'
_computing_structure_refinement 'SHELXL-97 (Sheldrick, 1997)'
_computing_structure_solution 'SHELXS-97 (Sheldrick, 1990)'
_diffrn_ambient_temperature 240(2)
_diffrn_measured_fraction_theta_full 0.993
_diffrn_measured_fraction_theta_max 0.993
_diffrn_measurement_device_type 'CCD area detector'
_diffrn_measurement_method 'phi and omega scans'
_diffrn_radiation_monochromator graphite
_diffrn_radiation_source 'fine-focus sealed tube'
_diffrn_radiation_type MoK\a
_diffrn_radiation_wavelength 0.71073
_diffrn_reflns_av_R_equivalents 0.0333
_diffrn_reflns_av_sigmaI/netI 0.0306
_diffrn_reflns_limit_h_max 11
_diffrn_reflns_limit_h_min -10
_diffrn_reflns_limit_k_max 26
_diffrn_reflns_limit_k_min -30
_diffrn_reflns_limit_l_max 23
_diffrn_reflns_limit_l_min -23
_diffrn_reflns_number 42624
_diffrn_reflns_theta_full 26.22
_diffrn_reflns_theta_max 26.22
_diffrn_reflns_theta_min 2.18
_exptl_absorpt_coefficient_mu 0.532
_exptl_absorpt_correction_T_max 0.9487
_exptl_absorpt_correction_T_min 0.8153
_exptl_absorpt_correction_type multi-scan
_exptl_absorpt_process_details SADABS
_exptl_crystal_colour colorless
_exptl_crystal_density_diffrn 1.405
_exptl_crystal_density_meas ?
_exptl_crystal_density_method .
_exptl_crystal_description plate
_exptl_crystal_F_000 1904
_exptl_crystal_size_max 0.40
_exptl_crystal_size_mid 0.20
_exptl_crystal_size_min 0.10
_refine_diff_density_max 0.907
_refine_diff_density_min -0.719
_refine_diff_density_rms 0.072
_refine_ls_extinction_method none
_refine_ls_goodness_of_fit_ref 1.015
_refine_ls_hydrogen_treatment constr
_refine_ls_matrix_type full
_refine_ls_number_parameters 532
_refine_ls_number_reflns 8701
_refine_ls_number_restraints 0
_refine_ls_restrained_S_all 1.015
_refine_ls_R_factor_all 0.0711
_refine_ls_R_factor_gt 0.0489
_refine_ls_shift/su_max 0.001
_refine_ls_shift/su_mean 0.000
_refine_ls_structure_factor_coef Fsqd
_refine_ls_weighting_details 'calc w=1/[\s^2^(Fo^2^)+(0.0812P)^2^+4.7599P] where P=(Fo^2^+2Fc^2^)/3'
_refine_ls_weighting_scheme calc
_refine_ls_wR_factor_gt 0.1346
_refine_ls_wR_factor_ref 0.1507
_reflns_number_gt 6487
_reflns_number_total 8701
_reflns_threshold_expression >2sigma(I)
_cod_data_source_file b906047b.txt
_cod_data_source_block gs028a
_cod_depositor_comments
;
The following automatic conversions were performed:
'_symmetry_cell_setting' value 'Monoclinic' changed to 'monoclinic'
according to '/home/saulius/struct/CIF-dictionaries/cif_core.dic'
dictionary named 'cif_core.dic' version 2.4.1 from 2010-06-29.

Automatic conversion script
Id: cif_fix_enum 1527 2010-12-29 10:47:43Z saulius 
;
_cod_original_sg_symbol_H-M P2(1)/c
_cod_database_code 7001858

loop_
_symmetry_equiv_pos_as_xyz
'x, y, z'
'-x, y+1/2, -z+1/2'
'-x, -y, -z'
'x, -y-1/2, z-1/2'

loop_
_atom_site_label
_atom_site_type_symbol
_atom_site_fract_x
_atom_site_fract_y
_atom_site_fract_z
_atom_site_U_iso_or_equiv
_atom_site_adp_type
_atom_site_occupancy
_atom_site_symmetry_multiplicity
_atom_site_calc_flag
_atom_site_refinement_flags
_atom_site_disorder_assembly
_atom_site_disorder_group
Ag1 Ag 0.08180(3) 0.685991(12) 0.130820(16) 0.05080(13) Uani 1 1 d . . .
N1 N 0.1187(3) 0.59174(12) 0.15797(16) 0.0446(7) Uani 1 1 d . . .
N2 N 0.0125(3) 0.55679(11) 0.13243(15) 0.0390(6) Uani 1 1 d . . .
N3 N -0.1059(3) 0.65398(11) 0.05534(16) 0.0442(7) Uani 1 1 d . . .
N4 N -0.1775(3) 0.60749(11) 0.06592(15) 0.0381(6) Uani 1 1 d . . .
N5 N 0.1830(3) 0.73436(12) 0.22706(16) 0.0477(7) Uani 1 1 d . . .
N6 N 0.2988(3) 0.76647(12) 0.21907(17) 0.0467(7) Uani 1 1 d . . .
N7 N 0.2807(3) 0.71613(12) 0.07611(18) 0.0498(7) Uani 1 1 d . . .
N8 N 0.3639(3) 0.75847(13) 0.10170(18) 0.0519(8) Uani 1 1 d . . .
O1 O -0.2886(3) 0.64483(11) 0.39242(15) 0.0592(7) Uani 1 1 d . . .
H1A H -0.2488 0.6253 0.4249 0.089 Uiso 1 1 calc R . .
O2 O -0.1433(3) 0.55287(11) 0.38561(14) 0.0602(7) Uani 1 1 d . . .
O3 O -0.1927(3) 0.90391(11) 0.03144(14) 0.0542(7) Uani 1 1 d . . .
H3A H -0.2208 0.8903 -0.0081 0.081 Uiso 1 1 calc R . .
O4 O -0.1452(3) 0.89260(13) 0.17284(14) 0.0611(7) Uani 1 1 d . . .
C1 C -0.1065(5) 0.72158(19) -0.0391(3) 0.0738(14) Uani 1 1 d . . .
H1B H -0.0310 0.7370 -0.0051 0.111 Uiso 1 1 calc R . .
H1C H -0.1848 0.7473 -0.0484 0.111 Uiso 1 1 calc R . .
H1D H -0.0687 0.7135 -0.0833 0.111 Uiso 1 1 calc R . .
C2 C -0.1601(4) 0.67110(15) -0.0094(2) 0.0487(9) Uani 1 1 d . . .
C3 C -0.2676(4) 0.63613(15) -0.0395(2) 0.0478(9) Uani 1 1 d . . .
H3B H -0.3225 0.6395 -0.0846 0.057 Uiso 1 1 calc R . .
C4 C -0.2778(4) 0.59610(14) 0.00914(19) 0.0411(8) Uani 1 1 d . . .
C5 C -0.3765(4) 0.54904(16) 0.0079(2) 0.0523(9) Uani 1 1 d . . .
H5A H -0.3543 0.5284 0.0517 0.078 Uiso 1 1 calc R . .
H5B H -0.3648 0.5262 -0.0327 0.078 Uiso 1 1 calc R . .
H5C H -0.4750 0.5618 0.0039 0.078 Uiso 1 1 calc R . .
C6 C 0.3819(4) 0.5913(2) 0.1808(3) 0.0691(12) Uani 1 1 d . . .
H6A H 0.3661 0.6282 0.1953 0.104 Uiso 1 1 calc R . .
H6B H 0.4381 0.5915 0.1412 0.104 Uiso 1 1 calc R . .
H6C H 0.4333 0.5716 0.2206 0.104 Uiso 1 1 calc R . .
C7 C 0.2402(4) 0.56457(17) 0.1580(2) 0.0491(9) Uani 1 1 d . . .
C8 C 0.2119(4) 0.51208(17) 0.1336(2) 0.0523(10) Uani 1 1 d . . .
H8A H 0.2801 0.4848 0.1295 0.063 Uiso 1 1 calc R . .
C9 C 0.0659(4) 0.50760(15) 0.11670(17) 0.0431(8) Uani 1 1 d . . .
C10 C -0.0263(5) 0.46222(15) 0.0869(2) 0.0561(10) Uani 1 1 d . . .
H10A H -0.1262 0.4733 0.0817 0.084 Uiso 1 1 calc R . .
H10B H -0.0125 0.4315 0.1189 0.084 Uiso 1 1 calc R . .
H10C H -0.0005 0.4522 0.0406 0.084 Uiso 1 1 calc R . .
C11 C -0.1372(3) 0.57305(13) 0.12795(17) 0.0371(7) Uani 1 1 d . . .
H11A H -0.1945 0.5395 0.1193 0.044 Uiso 1 1 calc R . .
C12 C -0.1736(3) 0.59611(13) 0.19742(18) 0.0375(7) Uani 1 1 d . . .
C13 C -0.1358(4) 0.56479(14) 0.25842(19) 0.0419(8) Uani 1 1 d . . .
H13A H -0.0834 0.5327 0.2552 0.050 Uiso 1 1 calc R . .
C14 C -0.1742(4) 0.58026(14) 0.32323(19) 0.0426(8) Uani 1 1 d . . .
C15 C -0.2509(4) 0.62807(14) 0.3284(2) 0.0452(8) Uani 1 1 d . . .
C16 C -0.2893(4) 0.65855(16) 0.2682(2) 0.0527(10) Uani 1 1 d . . .
H16A H -0.3418 0.6906 0.2713 0.063 Uiso 1 1 calc R . .
C17 C -0.2511(4) 0.64243(15) 0.2026(2) 0.0463(8) Uani 1 1 d . . .
H17A H -0.2787 0.6635 0.1616 0.056 Uiso 1 1 calc R . .
C18 C -0.0927(5) 0.49886(18) 0.3825(2) 0.0648(12) Uani 1 1 d . . .
H18A H -0.0751 0.4840 0.4304 0.097 Uiso 1 1 calc R . .
H18B H -0.0041 0.4986 0.3612 0.097 Uiso 1 1 calc R . .
H18C H -0.1643 0.4771 0.3538 0.097 Uiso 1 1 calc R . .
C19 C 0.1051(6) 0.6771(2) 0.3197(3) 0.0827(16) Uani 1 1 d . . .
H19A H 0.0222 0.6726 0.2837 0.124 Uiso 1 1 calc R . .
H19B H 0.0747 0.6925 0.3625 0.124 Uiso 1 1 calc R . .
H19C H 0.1497 0.6422 0.3309 0.124 Uiso 1 1 calc R . .
C20 C 0.2106(5) 0.71405(17) 0.2920(2) 0.0546(10) Uani 1 1 d . . .
C21 C 0.3431(5) 0.73161(19) 0.3249(2) 0.0660(12) Uani 1 1 d . . .
H21A H 0.3865 0.7221 0.3709 0.079 Uiso 1 1 calc R . .
C22 C 0.3985(4) 0.76494(16) 0.2786(2) 0.0558(11) Uani 1 1 d . . .
C23 C 0.5366(5) 0.79500(18) 0.2837(3) 0.0754(15) Uani 1 1 d . . .
H23A H 0.5915 0.7886 0.3301 0.113 Uiso 1 1 calc R . .
H23B H 0.5173 0.8334 0.2779 0.113 Uiso 1 1 calc R . .
H23C H 0.5911 0.7827 0.2466 0.113 Uiso 1 1 calc R . .
C24 C 0.2861(7) 0.6465(2) -0.0152(3) 0.0836(15) Uani 1 1 d . . .
H24A H 0.1982 0.6356 0.0027 0.125 Uiso 1 1 calc R . .
H24B H 0.3550 0.6171 -0.0089 0.125 Uiso 1 1 calc R . .
H24C H 0.2653 0.6553 -0.0655 0.125 Uiso 1 1 calc R . .
C25 C 0.3472(5) 0.69505(18) 0.0251(2) 0.0599(11) Uani 1 1 d . . .
C26 C 0.4701(5) 0.7241(3) 0.0176(3) 0.0847(16) Uani 1 1 d . . .
H26A H 0.5351 0.7169 -0.0151 0.102 Uiso 1 1 calc R . .
C27 C 0.4797(5) 0.7646(2) 0.0656(3) 0.0709(13) Uani 1 1 d . . .
C28 C 0.5877(7) 0.8091(3) 0.0810(5) 0.133(3) Uani 1 1 d . . .
H28A H 0.6609 0.8058 0.0495 0.200 Uiso 1 1 calc R . .
H28B H 0.6321 0.8066 0.1302 0.200 Uiso 1 1 calc R . .
H28C H 0.5400 0.8438 0.0732 0.200 Uiso 1 1 calc R . .
C29 C 0.3099(4) 0.79445(15) 0.1529(2) 0.0496(9) Uani 1 1 d . . .
H29A H 0.3826 0.8233 0.1639 0.060 Uiso 1 1 calc R . .
C30 C 0.1720(4) 0.82198(13) 0.1209(2) 0.0429(8) Uani 1 1 d . . .
C31 C 0.0786(4) 0.84368(15) 0.1646(2) 0.0462(8) Uani 1 1 d . . .
H31A H 0.0989 0.8398 0.2144 0.055 Uiso 1 1 calc R . .
C32 C -0.0442(4) 0.87105(14) 0.13551(19) 0.0446(8) Uani 1 1 d . . .
C33 C -0.0720(4) 0.87782(14) 0.06159(19) 0.0432(8) Uani 1 1 d . . .
C34 C 0.0225(4) 0.85758(15) 0.0186(2) 0.0499(9) Uani 1 1 d . . .
H34A H 0.0049 0.8629 -0.0311 0.060 Uiso 1 1 calc R . .
C35 C 0.1437(4) 0.82933(16) 0.0479(2) 0.0505(9) Uani 1 1 d . . .
H35A H 0.2069 0.8151 0.0180 0.061 Uiso 1 1 calc R . .
C36 C -0.1231(6) 0.8880(3) 0.2480(2) 0.0891(17) Uani 1 1 d . . .
H36A H -0.2024 0.9050 0.2677 0.134 Uiso 1 1 calc R . .
H36B H -0.0340 0.9059 0.2666 0.134 Uiso 1 1 calc R . .
H36C H -0.1179 0.8501 0.2613 0.134 Uiso 1 1 calc R . .
O5 O 0.6958(5) -0.01123(17) 0.0873(2) 0.1067(14) Uani 1 1 d . . .
C37 C 0.6259(12) -0.0023(5) 0.1465(4) 0.203(6) Uani 1 1 d . . .
H37A H 0.5666 -0.0336 0.1552 0.243 Uiso 1 1 calc R . .
H37B H 0.6958 0.0038 0.1890 0.243 Uiso 1 1 calc R . .
C38 C 0.5408(15) 0.0431(6) 0.1319(5) 0.238(8) Uani 1 1 d . . .
H38A H 0.5508 0.0671 0.1735 0.286 Uiso 1 1 calc R . .
H38B H 0.4397 0.0323 0.1215 0.286 Uiso 1 1 calc R . .
C39 C 0.6959(9) 0.0372(3) 0.0498(5) 0.122(2) Uani 1 1 d . . .
H39A H 0.6782 0.0302 -0.0016 0.146 Uiso 1 1 calc R . .
H39B H 0.7894 0.0551 0.0606 0.146 Uiso 1 1 calc R . .
C40 C 0.5845(11) 0.0711(4) 0.0710(7) 0.163(4) Uani 1 1 d . . .
H40A H 0.5042 0.0745 0.0325 0.195 Uiso 1 1 calc R . .
H40B H 0.6213 0.1073 0.0844 0.195 Uiso 1 1 calc R . .
B1 B 0.3824(6) 0.9350(2) 0.3009(3) 0.0623(13) Uani 1 1 d . . .
F1 F 0.3855(7) 0.9324(4) 0.2332(3) 0.237(4) Uani 1 1 d . . .
F2 F 0.2800(7) 0.8987(3) 0.3077(4) 0.205(3) Uani 1 1 d . . .
F3 F 0.5084(5) 0.91862(18) 0.3312(3) 0.175(3) Uani 1 1 d . . .
F4 F 0.3547(7) 0.9792(2) 0.3340(4) 0.201(3) Uani 1 1 d . . .

loop_
_atom_site_aniso_label
_atom_site_aniso_U_11
_atom_site_aniso_U_22
_atom_site_aniso_U_33
_atom_site_aniso_U_23
_atom_site_aniso_U_13
_atom_site_aniso_U_12
Ag1 0.04878(19) 0.04628(19) 0.05399(19) -0.00361(13) -0.00587(13) -0.01606(12)
N1 0.0379(16) 0.0456(17) 0.0491(17) -0.0002(14) 0.0012(13) -0.0035(13)
N2 0.0400(16) 0.0378(16) 0.0390(15) 0.0004(12) 0.0047(12) -0.0013(12)
N3 0.0398(16) 0.0373(16) 0.0528(17) 0.0053(13) -0.0038(13) -0.0097(12)
N4 0.0373(15) 0.0349(15) 0.0403(15) 0.0007(12) -0.0017(12) -0.0066(11)
N5 0.0478(17) 0.0463(18) 0.0465(17) -0.0039(14) -0.0028(14) -0.0113(14)
N6 0.0451(17) 0.0372(16) 0.0537(18) -0.0066(14) -0.0087(14) -0.0047(13)
N7 0.0491(18) 0.0420(18) 0.0596(19) -0.0012(15) 0.0119(15) -0.0002(14)
N8 0.0378(16) 0.0525(19) 0.066(2) 0.0029(16) 0.0086(15) -0.0045(14)
O1 0.0683(18) 0.0559(17) 0.0554(16) -0.0093(13) 0.0160(14) 0.0106(14)
O2 0.086(2) 0.0529(17) 0.0427(14) 0.0023(12) 0.0124(14) 0.0164(15)
O3 0.0617(17) 0.0571(17) 0.0422(14) 0.0001(12) 0.0002(12) 0.0123(13)
O4 0.0674(18) 0.0739(19) 0.0417(14) -0.0090(13) 0.0061(13) 0.0166(15)
C1 0.078(3) 0.058(3) 0.078(3) 0.030(2) -0.014(2) -0.020(2)
C2 0.047(2) 0.043(2) 0.053(2) 0.0067(17) -0.0036(17) -0.0018(16)
C3 0.046(2) 0.046(2) 0.047(2) 0.0025(17) -0.0112(16) -0.0012(16)
C4 0.0336(17) 0.0415(19) 0.0465(19) -0.0065(15) -0.0009(15) -0.0055(14)
C5 0.047(2) 0.052(2) 0.055(2) -0.0054(18) -0.0050(17) -0.0146(17)
C6 0.041(2) 0.090(3) 0.074(3) 0.008(3) -0.004(2) 0.000(2)
C7 0.039(2) 0.064(3) 0.045(2) 0.0116(18) 0.0051(16) 0.0077(17)
C8 0.052(2) 0.059(2) 0.047(2) 0.0070(18) 0.0089(17) 0.0173(19)
C9 0.057(2) 0.0388(19) 0.0335(17) 0.0040(14) 0.0082(16) 0.0087(16)
C10 0.073(3) 0.037(2) 0.058(2) -0.0032(18) 0.009(2) 0.0074(18)
C11 0.0359(17) 0.0313(17) 0.0436(18) 0.0011(14) 0.0037(14) -0.0047(13)
C12 0.0324(17) 0.0326(17) 0.0470(19) -0.0015(14) 0.0036(14) -0.0046(13)
C13 0.0455(19) 0.0323(17) 0.0486(19) -0.0012(15) 0.0083(16) 0.0032(14)
C14 0.046(2) 0.0371(19) 0.0451(19) -0.0005(15) 0.0072(16) 0.0006(15)
C15 0.044(2) 0.042(2) 0.051(2) -0.0070(16) 0.0112(16) -0.0025(15)
C16 0.052(2) 0.040(2) 0.067(3) -0.0023(19) 0.0137(19) 0.0145(17)
C17 0.044(2) 0.042(2) 0.053(2) 0.0059(17) 0.0045(16) 0.0031(15)
C18 0.083(3) 0.055(3) 0.057(2) 0.012(2) 0.011(2) 0.018(2)
C19 0.094(4) 0.102(4) 0.050(2) 0.014(3) 0.004(2) -0.024(3)
C20 0.068(3) 0.051(2) 0.042(2) -0.0038(18) -0.0008(18) -0.0037(19)
C21 0.079(3) 0.061(3) 0.050(2) -0.005(2) -0.022(2) 0.000(2)
C22 0.053(2) 0.041(2) 0.066(3) -0.0181(19) -0.021(2) 0.0043(17)
C23 0.054(3) 0.050(2) 0.111(4) -0.014(3) -0.032(3) -0.002(2)
C24 0.108(4) 0.074(3) 0.070(3) -0.019(3) 0.019(3) 0.016(3)
C25 0.059(3) 0.063(3) 0.057(2) 0.003(2) 0.008(2) 0.019(2)
C26 0.058(3) 0.123(5) 0.079(3) 0.009(3) 0.030(3) 0.016(3)
C27 0.042(2) 0.090(4) 0.083(3) 0.012(3) 0.015(2) -0.007(2)
C28 0.075(4) 0.181(8) 0.149(7) 0.003(5) 0.038(4) -0.065(5)
C29 0.041(2) 0.040(2) 0.065(2) -0.0013(18) -0.0028(18) -0.0133(16)
C30 0.044(2) 0.0319(18) 0.051(2) -0.0006(15) -0.0004(16) -0.0066(14)
C31 0.052(2) 0.045(2) 0.0390(18) -0.0039(16) -0.0039(16) -0.0069(16)
C32 0.054(2) 0.0368(19) 0.0427(19) -0.0076(15) 0.0055(16) -0.0026(16)
C33 0.051(2) 0.0345(18) 0.0433(19) 0.0013(15) 0.0038(16) -0.0013(15)
C34 0.062(2) 0.044(2) 0.044(2) 0.0014(17) 0.0086(18) 0.0044(17)
C35 0.055(2) 0.046(2) 0.052(2) 0.0002(17) 0.0160(18) 0.0020(17)
C36 0.092(4) 0.127(5) 0.050(3) -0.016(3) 0.015(2) 0.025(3)
O5 0.140(4) 0.084(3) 0.107(3) 0.013(2) 0.058(3) 0.049(3)
C37 0.231(10) 0.286(14) 0.111(6) 0.067(7) 0.097(7) 0.176(10)
C38 0.312(15) 0.314(16) 0.101(6) 0.027(8) 0.072(8) 0.241(14)
C39 0.134(6) 0.091(5) 0.146(6) 0.023(5) 0.038(5) 0.037(4)
C40 0.148(8) 0.114(6) 0.225(12) -0.027(7) 0.018(8) 0.058(6)
B1 0.059(3) 0.065(3) 0.062(3) 0.003(2) 0.003(2) 0.018(2)
F1 0.192(6) 0.443(12) 0.081(3) 0.050(5) 0.030(3) -0.001(6)
F2 0.174(5) 0.248(7) 0.201(6) -0.091(5) 0.057(4) -0.109(5)
F3 0.149(4) 0.120(3) 0.222(5) -0.067(3) -0.109(4) 0.061(3)
F4 0.190(5) 0.105(3) 0.308(8) -0.066(4) 0.030(5) 0.058(3)

loop_
_atom_type_symbol
_atom_type_description
_atom_type_scat_dispersion_real
_atom_type_scat_dispersion_imag
_atom_type_scat_source
C C 0.0033 0.0016 'International Tables Vol C Tables 4.2.6.8 and 6.1.1.4'
H H 0.0000 0.0000 'International Tables Vol C Tables 4.2.6.8 and 6.1.1.4'
B B 0.0013 0.0007 'International Tables Vol C Tables 4.2.6.8 and 6.1.1.4'
N N 0.0061 0.0033 'International Tables Vol C Tables 4.2.6.8 and 6.1.1.4'
O O 0.0106 0.0060 'International Tables Vol C Tables 4.2.6.8 and 6.1.1.4'
F F 0.0171 0.0103 'International Tables Vol C Tables 4.2.6.8 and 6.1.1.4'
Ag Ag -0.8971 1.1015 'International Tables Vol C Tables 4.2.6.8 and 6.1.1.4'

loop_
_geom_angle_atom_site_label_1
_geom_angle_atom_site_label_2
_geom_angle_atom_site_label_3
_geom_angle
_geom_angle_site_symmetry_1
_geom_angle_site_symmetry_3
_geom_angle_publ_flag
N3 Ag1 N5 153.77(12) . . ?
N3 Ag1 N7 115.41(11) . . ?
N5 Ag1 N7 84.98(11) . . ?
N3 Ag1 N1 82.74(10) . . ?
N5 Ag1 N1 107.80(11) . . ?
N7 Ag1 N1 107.35(10) . . ?
C7 N1 N2 105.6(3) . . ?
C7 N1 Ag1 126.4(3) . . ?
N2 N1 Ag1 117.5(2) . . ?
N1 N2 C9 111.7(3) . . ?
N1 N2 C11 120.2(3) . . ?
C9 N2 C11 127.9(3) . . ?
C2 N3 N4 105.5(3) . . ?
C2 N3 Ag1 129.9(2) . . ?
N4 N3 Ag1 124.3(2) . . ?
C4 N4 N3 111.3(3) . . ?
C4 N4 C11 126.3(3) . . ?
N3 N4 C11 122.1(3) . . ?
C20 N5 N6 105.1(3) . . ?
C20 N5 Ag1 123.6(3) . . ?
N6 N5 Ag1 118.1(2) . . ?
N5 N6 C22 111.2(3) . . ?
N5 N6 C29 121.4(3) . . ?
C22 N6 C29 127.3(3) . . ?
C25 N7 N8 105.0(3) . . ?
C25 N7 Ag1 131.9(3) . . ?
N8 N7 Ag1 122.5(2) . . ?
N7 N8 C27 111.5(4) . . ?
N7 N8 C29 118.3(3) . . ?
C27 N8 C29 129.4(4) . . ?
C14 O2 C18 117.9(3) . . ?
C32 O4 C36 118.0(3) . . ?
N3 C2 C3 110.3(3) . . ?
N3 C2 C1 120.5(3) . . ?
C3 C2 C1 129.1(4) . . ?
C4 C3 C2 106.7(3) . . ?
N4 C4 C3 106.2(3) . . ?
N4 C4 C5 122.7(3) . . ?
C3 C4 C5 131.1(3) . . ?
N1 C7 C8 110.3(3) . . ?
N1 C7 C6 120.6(4) . . ?
C8 C7 C6 129.1(4) . . ?
C9 C8 C7 107.1(3) . . ?
N2 C9 C8 105.2(3) . . ?
N2 C9 C10 123.0(3) . . ?
C8 C9 C10 131.8(3) . . ?
N2 C11 N4 110.8(3) . . ?
N2 C11 C12 112.4(3) . . ?
N4 C11 C12 114.4(3) . . ?
C17 C12 C13 119.1(3) . . ?
C17 C12 C11 124.1(3) . . ?
C13 C12 C11 116.5(3) . . ?
C14 C13 C12 120.9(3) . . ?
O2 C14 C13 125.7(3) . . ?
O2 C14 C15 114.6(3) . . ?
C13 C14 C15 119.7(3) . . ?
O1 C15 C16 119.7(3) . . ?
O1 C15 C14 120.9(3) . . ?
C16 C15 C14 119.4(3) . . ?
C15 C16 C17 120.6(3) . . ?
C12 C17 C16 120.3(3) . . ?
N5 C20 C21 110.7(4) . . ?
N5 C20 C19 120.0(4) . . ?
C21 C20 C19 129.3(4) . . ?
C22 C21 C20 107.4(4) . . ?
C21 C22 N6 105.5(4) . . ?
C21 C22 C23 131.9(4) . . ?
N6 C22 C23 122.6(4) . . ?
N7 C25 C26 110.5(4) . . ?
N7 C25 C24 120.1(4) . . ?
C26 C25 C24 129.4(5) . . ?
C27 C26 C25 107.5(4) . . ?
C26 C27 N8 105.5(4) . . ?
C26 C27 C28 131.4(5) . . ?
N8 C27 C28 123.1(5) . . ?
N6 C29 N8 110.7(3) . . ?
N6 C29 C30 113.8(3) . . ?
N8 C29 C30 111.4(3) . . ?
C35 C30 C31 119.2(3) . . ?
C35 C30 C29 119.9(3) . . ?
C31 C30 C29 120.7(3) . . ?
C30 C31 C32 120.7(3) . . ?
O4 C32 C31 125.8(3) . . ?
O4 C32 C33 114.8(3) . . ?
C31 C32 C33 119.4(3) . . ?
O3 C33 C34 119.4(3) . . ?
O3 C33 C32 120.7(3) . . ?
C34 C33 C32 119.8(3) . . ?
C33 C34 C35 120.4(4) . . ?
C30 C35 C34 120.4(4) . . ?
C37 O5 C39 107.7(6) . . ?
C38 C37 O5 106.9(7) . . ?
C37 C38 C40 109.3(8) . . ?
O5 C39 C40 108.2(7) . . ?
C39 C40 C38 103.5(7) . . ?
F1 B1 F4 123.5(7) . . ?
F1 B1 F3 106.4(6) . . ?
F4 B1 F3 106.0(5) . . ?
F1 B1 F2 99.9(6) . . ?
F4 B1 F2 109.2(6) . . ?
F3 B1 F2 111.7(6) . . ?

loop_
_geom_bond_atom_site_label_1
_geom_bond_atom_site_label_2
_geom_bond_distance
_geom_bond_site_symmetry_2
_geom_bond_publ_flag
Ag1 N3 2.260(3) . ?
Ag1 N5 2.277(3) . ?
Ag1 N7 2.370(3) . ?
Ag1 N1 2.401(3) . ?
N1 C7 1.324(5) . ?
N1 N2 1.360(4) . ?
N2 C9 1.363(4) . ?
N2 C11 1.454(4) . ?
N3 C2 1.330(5) . ?
N3 N4 1.359(4) . ?
N4 C4 1.361(4) . ?
N4 C11 1.457(4) . ?
N5 C20 1.319(5) . ?
N5 N6 1.370(4) . ?
N6 C22 1.366(5) . ?
N6 C29 1.445(5) . ?
N7 C25 1.322(5) . ?
N7 N8 1.357(4) . ?
N8 C27 1.365(5) . ?
N8 C29 1.453(5) . ?
O1 C15 1.368(4) . ?
O2 C14 1.357(4) . ?
O2 C18 1.421(5) . ?
O3 C33 1.363(4) . ?
O4 C32 1.362(5) . ?
O4 C36 1.412(5) . ?
C1 C2 1.484(6) . ?
C2 C3 1.393(5) . ?
C3 C4 1.361(5) . ?
C4 C5 1.486(5) . ?
C6 C7 1.498(6) . ?
C7 C8 1.391(6) . ?
C8 C9 1.370(5) . ?
C9 C10 1.482(5) . ?
C11 C12 1.510(5) . ?
C12 C17 1.367(5) . ?
C12 C13 1.395(5) . ?
C13 C14 1.375(5) . ?
C14 C15 1.394(5) . ?
C15 C16 1.372(6) . ?
C16 C17 1.393(5) . ?
C19 C20 1.492(7) . ?
C20 C21 1.385(6) . ?
C21 C22 1.354(6) . ?
C22 C23 1.487(6) . ?
C24 C25 1.495(7) . ?
C25 C26 1.382(7) . ?
C26 C27 1.345(8) . ?
C27 C28 1.500(8) . ?
C29 C30 1.517(5) . ?
C30 C35 1.382(5) . ?
C30 C31 1.387(5) . ?
C31 C32 1.387(5) . ?
C32 C33 1.396(5) . ?
C33 C34 1.373(5) . ?
C34 C35 1.388(6) . ?
O5 C37 1.387(7) . ?
O5 C39 1.390(8) . ?
C37 C38 1.383(11) . ?
C38 C40 1.448(14) . ?
C39 C40 1.438(10) . ?
B1 F1 1.285(7) . ?
B1 F4 1.302(7) . ?
B1 F3 1.310(6) . ?
B1 F2 1.334(7) . ?
